data_7130968
loop_
_publ_author_name
'Queen, Joshua D.'
'Power, Philip P.'

_publ_section_title
;
 Comproportionation of a dialuminyne with alane or dialane dihalides as a
 clean route to dialuminenes.
;
_journal_issue 1
_journal_name_full 'Chemical communications (Cambridge, England)'
_journal_page_first 43
_journal_page_last 46
_journal_paper_doi 10.1039/d2cc05646a
_journal_volume 59
_journal_year 2022
_chemical_formula_moiety 'C33 H45 Al I Si, C7 H8'
_chemical_formula_sum 'C40 H53 Al I Si'
_chemical_formula_weight 715.79
_chemical_properties_physical Air-sensitive,Moisture-sensitive
_space_group_crystal_system monoclinic
_space_group_IT_number 14
_space_group_name_Hall '-P 2yn'
_space_group_name_H-M_alt 'P 1 21/n 1'
_atom_sites_solution_hydrogens geom
_audit_creation_date 2022-10-11
_audit_creation_method
;
Olex2 1.3
(compiled 2020.11.12 svn.r5f609507 for OlexSys, GUI svn.r6408)
;
_audit_update_record
;
2022-10-11 deposited with the CCDC.	2022-11-08 downloaded from the CCDC.
;
_cell_angle_alpha 90
_cell_angle_beta 109.048(2)
_cell_angle_gamma 90
_cell_formula_units_Z 4
_cell_length_a 17.4939(8)
_cell_length_b 12.7921(7)
_cell_length_c 18.3769(9)
_cell_measurement_reflns_used 9880
_cell_measurement_temperature 90.15
_cell_measurement_theta_max 72.29
_cell_measurement_theta_min 3.03
_cell_volume 3887.3(3)
_computing_cell_refinement 'SAINT v8.37A (Bruker, 2015)'
_computing_data_reduction 'SAINT v8.37A (Bruker, 2015)'
_computing_molecular_graphics 'Olex2 1.3 (Dolomanov et al., 2009)'
_computing_publication_material 'Olex2 1.3 (Dolomanov et al., 2009)'
_computing_structure_refinement 'XL  (Sheldrick, 2008)'
_diffrn_ambient_temperature 90.15
_diffrn_measured_fraction_theta_full 0.987
_diffrn_measured_fraction_theta_max 0.966
_diffrn_measurement_device_type 'Bruker APEX-II CCD'
_diffrn_measurement_method '\f and \w scans'
_diffrn_radiation_type CuK\a
_diffrn_radiation_wavelength 1.54178
_diffrn_reflns_av_R_equivalents 0.0265
_diffrn_reflns_av_unetI/netI 0.0341
_diffrn_reflns_Laue_measured_fraction_full 0.987
_diffrn_reflns_Laue_measured_fraction_max 0.966
_diffrn_reflns_limit_h_max 21
_diffrn_reflns_limit_h_min -17
_diffrn_reflns_limit_k_max 15
_diffrn_reflns_limit_k_min -15
_diffrn_reflns_limit_l_max 20
_diffrn_reflns_limit_l_min -22
_diffrn_reflns_number 15859
_diffrn_reflns_point_group_measured_fraction_full 0.987
_diffrn_reflns_point_group_measured_fraction_max 0.966
_diffrn_reflns_theta_full 67.679
_diffrn_reflns_theta_max 72.291
_diffrn_reflns_theta_min 3.029
_diffrn_source_current 0.62
_diffrn_source_power 0.027745
_diffrn_source_voltage 44.75
_diffrn_standards_number 0
_exptl_absorpt_coefficient_mu 7.154
_exptl_absorpt_correction_T_max 0.2732
_exptl_absorpt_correction_T_min 0.1443
_exptl_absorpt_correction_type multi-scan
_exptl_absorpt_process_details
;
SADABS-2014/5 (Bruker,2014/5) was used for absorption correction.
wR2(int) was 0.0685 before and 0.0435 after correction.
The Ratio of minimum to maximum transmission is 0.5282.
The \l/2 correction factor is 0.00150.
;
_exptl_crystal_colour yellow
_exptl_crystal_colour_primary yellow
_exptl_crystal_density_diffrn 1.223
_exptl_crystal_description Block
_exptl_crystal_F_000 1492
_exptl_crystal_size_max 0.209
_exptl_crystal_size_mid 0.155
_exptl_crystal_size_min 0.121
_refine_diff_density_max 1.004
_refine_diff_density_min -1.003
_refine_diff_density_rms 0.076
_refine_ls_extinction_method none
_refine_ls_goodness_of_fit_ref 1.012
_refine_ls_hydrogen_treatment constr
_refine_ls_matrix_type full
_refine_ls_number_parameters 464
_refine_ls_number_reflns 7423
_refine_ls_number_restraints 20
_refine_ls_restrained_S_all 1.036
_refine_ls_R_factor_all 0.0583
_refine_ls_R_factor_gt 0.0554
_refine_ls_shift/su_max 0.000
_refine_ls_shift/su_mean 0.000
_refine_ls_structure_factor_coef Fsqd
_refine_ls_weighting_details 'w=1/[\s^2^(Fo^2^)+(0.0703P)^2^+7.6544P] where P=(Fo^2^+2Fc^2^)/3'
_refine_ls_weighting_scheme calc
_refine_ls_wR_factor_gt 0.1441
_refine_ls_wR_factor_ref 0.1464
_reflns_Friedel_coverage 0.000
_reflns_number_gt 6871
_reflns_number_total 7423
_reflns_threshold_expression 'I > 2\s(I)'
_cod_data_source_file d2cc05646a2.cif
_cod_data_source_block jq27fmi
_cod_depositor_comments 'Adding full bibliography for 7130967--7130970.cif.'
_cod_database_code 7130968
_shelx_shelxl_version_number 2014/7
_shelx_space_group_comment
;
The symmetry employed for this shelxl refinement is uniquely defined
by the following loop, which should always be used as a source of
symmetry information in preference to the above space-group names.
They are only intended as comments.
;
_shelx_estimated_absorpt_t_max 0.478
_shelx_estimated_absorpt_t_min 0.316
_olex2_refinement_description
;
1. Fixed Uiso
 At 1.2 times of:
  All C(H) groups
 At 1.5 times of:
  All C(H,H,H) groups
2. Restrained distances
 C19-C20A
 1.43 with sigma of 0.02
3. Rigid bond restraints
 C34, C40
 with sigma for 1-2 distances of 0.01 and sigma for 1-3 distances of 0.01
4. Uiso/Uaniso restraints and constraints
C35 \\sim C36: within 2A with sigma of 0.01 and sigma for terminal atoms of
0.02 within 2A
C38 \\sim C39: within 2A with sigma of 0.01 and sigma for terminal atoms of
0.02 within 2A
C34 \\sim C40: within 2A with sigma of 0.01 and sigma for terminal atoms of
0.02 within 2A
5. Others
 Sof(C20A)=Sof(C21A)=Sof(H21A)=Sof(C22A)=Sof(H22A)=Sof(C23A)=Sof(H23A)=
 Sof(C25A)=Sof(H25A)=Sof(C26A)=Sof(H26D)=Sof(H26E)=Sof(H26F)=Sof(C27A)=
 Sof(H27D)=Sof(H27E)=Sof(H27F)=1-FVAR(1)
 Sof(C20)=Sof(C21)=Sof(H21)=Sof(C22)=Sof(H22)=Sof(C23)=Sof(H23)=Sof(C25)=
 Sof(H25)=Sof(C26)=Sof(H26A)=Sof(H26B)=Sof(H26C)=Sof(C27)=Sof(H27A)=Sof(H27B)=
 Sof(H27C)=FVAR(1)
 Sof(I1A)=1-FVAR(2)
 Sof(I1)=FVAR(2)
6.a Ternary CH refined with riding coordinates:
 C13(H13), C16(H16), C25(H25), C28(H28), C25A(H25A)
6.b Aromatic/amide H refined with riding coordinates:
 C3(H3), C5(H5), C9(H9), C10(H10), C11(H11), C21(H21), C22(H22), C23(H23),
 C35(H35), C36(H36), C37(H37), C38(H38), C39(H39), C21A(H21A), C22A(H22A),
 C23A(H23A)
6.c Fitted hexagon refined as free rotating group:
 C35(C36,C37,C38,C39,C34)
6.d Idealised Me refined as rotating group:
 C14(H14A,H14B,H14C), C15(H15A,H15B,H15C), C17(H17A,H17B,H17C), C18(H18A,H18B,
 H18C), C26(H26A,H26B,H26C), C27(H27A,H27B,H27C), C29(H29A,H29B,H29C), C30(H30A,
 H30B,H30C), C31(H31A,H31B,H31C), C32(H32A,H32B,H32C), C33(H33A,H33B,H33C),
 C40(H40A,H40B,H40C), C26A(H26D,H26E,H26F), C27A(H27D,H27E,H27F)
;
_olex2_submission_special_instructions 'No special instructions were received'

loop_
_space_group_symop_operation_xyz
'x, y, z'
'-x+1/2, y+1/2, -z+1/2'
'-x, -y, -z'
'x-1/2, -y-1/2, z-1/2'

loop_
_atom_site_label
_atom_site_type_symbol
_atom_site_fract_x
_atom_site_fract_y
_atom_site_fract_z
_atom_site_U_iso_or_equiv
_atom_site_adp_type
_atom_site_occupancy
_atom_site_site_symmetry_order
_atom_site_calc_flag
_atom_site_refinement_flags_posn
_atom_site_refinement_flags_adp
_atom_site_refinement_flags_occupancy
_atom_site_disorder_assembly
_atom_site_disorder_group
Al1 Al 0.48137(7) 0.47414(11) 0.42776(7) 0.0525(3) Uani 1 1 d . . . . .
Si1 Si 0.70295(15) 0.53440(9) 0.19600(11) 0.0965(7) Uani 1 1 d . . . A 1
I1 I 0.33724(7) 0.4208(2) 0.36207(12) 0.0421(4) Uani 0.514(6) 1 d . . P B 1
I1A I 0.34760(6) 0.3773(2) 0.38398(12) 0.0403(5) Uani 0.486(6) 1 d . . P B 2
C1 C 0.5458(2) 0.4814(3) 0.35873(18) 0.0347(7) Uani 1 1 d . . . . .
C2 C 0.6026(2) 0.4061(3) 0.3537(2) 0.0366(7) Uani 1 1 d . . . . .
C3 C 0.6480(3) 0.4238(3) 0.3054(3) 0.0516(11) Uani 1 1 d . . . . .
H3 H 0.6857 0.3719 0.3022 0.062 Uiso 1 1 calc R U . . .
C4 C 0.6406(4) 0.5149(3) 0.2610(3) 0.0617(14) Uani 1 1 d . . . . .
C5 C 0.5821(3) 0.5870(3) 0.2651(2) 0.0562(12) Uani 1 1 d . . . . .
H5 H 0.5747 0.6491 0.2352 0.067 Uiso 1 1 calc R U . . .
C6 C 0.5348(3) 0.5706(3) 0.3114(2) 0.0431(8) Uani 1 1 d . . . . .
C7 C 0.6135(2) 0.3024(3) 0.39478(19) 0.0356(7) Uani 1 1 d . . . . .
C8 C 0.6802(2) 0.2859(3) 0.4617(2) 0.0387(7) Uani 1 1 d . . . . .
C9 C 0.6929(3) 0.1857(3) 0.4933(2) 0.0503(9) Uani 1 1 d . . . . .
H9 H 0.7376 0.1737 0.5386 0.060 Uiso 1 1 calc R U . . .
C10 C 0.6423(3) 0.1037(3) 0.4607(3) 0.0558(11) Uani 1 1 d . . . . .
H10 H 0.6529 0.0358 0.4826 0.067 Uiso 1 1 calc R U . . .
C11 C 0.5762(3) 0.1206(3) 0.3960(2) 0.0502(10) Uani 1 1 d . . . . .
H11 H 0.5407 0.0642 0.3745 0.060 Uiso 1 1 calc R U . . .
C12 C 0.5605(2) 0.2189(3) 0.3616(2) 0.0423(8) Uani 1 1 d . . . . .
C13 C 0.7404(2) 0.3721(3) 0.4985(2) 0.0434(8) Uani 1 1 d . . . . .
H13 H 0.7131 0.4409 0.4820 0.052 Uiso 1 1 calc R U . . .
C14 C 0.8143(3) 0.3666(4) 0.4713(4) 0.0693(15) Uani 1 1 d . . . . .
H14A H 0.8386 0.2969 0.4820 0.104 Uiso 1 1 calc R U . . .
H14B H 0.8541 0.4192 0.4988 0.104 Uiso 1 1 calc R U . . .
H14C H 0.7976 0.3803 0.4159 0.104 Uiso 1 1 calc R U . . .
C15 C 0.7689(3) 0.3680(4) 0.5865(3) 0.0620(12) Uani 1 1 d . . . . .
H15A H 0.7219 0.3644 0.6043 0.093 Uiso 1 1 calc R U . . .
H15B H 0.8004 0.4309 0.6074 0.093 Uiso 1 1 calc R U . . .
H15C H 0.8027 0.3059 0.6043 0.093 Uiso 1 1 calc R U . . .
C16 C 0.4893(2) 0.2330(4) 0.2883(2) 0.0493(9) Uani 1 1 d . . . . .
H16 H 0.4706 0.3071 0.2863 0.059 Uiso 1 1 calc R U . . .
C17 C 0.5159(3) 0.2133(4) 0.2172(2) 0.0596(11) Uani 1 1 d . . . . .
H17A H 0.5602 0.2611 0.2185 0.089 Uiso 1 1 calc R U . . .
H17B H 0.4701 0.2255 0.1702 0.089 Uiso 1 1 calc R U . . .
H17C H 0.5345 0.1409 0.2179 0.089 Uiso 1 1 calc R U . . .
C18 C 0.4173(3) 0.1616(5) 0.2841(3) 0.0660(13) Uani 1 1 d . . . . .
H18A H 0.4321 0.0887 0.2792 0.099 Uiso 1 1 calc R U . . .
H18B H 0.3709 0.1808 0.2393 0.099 Uiso 1 1 calc R U . . .
H18C H 0.4030 0.1698 0.3310 0.099 Uiso 1 1 calc R U . . .
C19 C 0.4657(2) 0.6432(3) 0.3060(2) 0.0446(8) Uani 1 1 d D . . . .
C20 C 0.3838(6) 0.6327(7) 0.2574(6) 0.041(2) Uani 0.576(10) 1 d . . P C 1
C21 C 0.3279(8) 0.7092(11) 0.2555(9) 0.044(3) Uani 0.576(10) 1 d . . P C 1
H21 H 0.2758 0.7047 0.2178 0.053 Uiso 0.576(10) 1 calc R U P C 1
C22 C 0.3446(8) 0.7912(9) 0.3055(7) 0.047(2) Uani 0.576(10) 1 d . . P C 1
H22 H 0.3046 0.8428 0.3021 0.056 Uiso 0.576(10) 1 calc R U P C 1
C23 C 0.4202(8) 0.7990(8) 0.3614(6) 0.043(2) Uani 0.576(10) 1 d . . P C 1
H23 H 0.4330 0.8529 0.3990 0.051 Uiso 0.576(10) 1 calc R U P C 1
C24 C 0.4740(3) 0.7254(3) 0.3588(2) 0.0445(9) Uani 1 1 d . . . . .
C25 C 0.3631(5) 0.5424(6) 0.2001(4) 0.050(2) Uani 0.576(10) 1 d . . P C 1
H25 H 0.3984 0.4818 0.2242 0.060 Uiso 0.576(10) 1 calc R U P C 1
C26 C 0.2737(5) 0.5075(7) 0.1812(6) 0.069(3) Uani 0.576(10) 1 d . . P C 1
H26A H 0.2633 0.4902 0.2291 0.103 Uiso 0.576(10) 1 calc R U P C 1
H26B H 0.2637 0.4459 0.1478 0.103 Uiso 0.576(10) 1 calc R U P C 1
H26C H 0.2378 0.5644 0.1549 0.103 Uiso 0.576(10) 1 calc R U P C 1
C27 C 0.3800(8) 0.5711(9) 0.1268(6) 0.075(3) Uani 0.576(10) 1 d . . P C 1
H27A H 0.3490 0.6336 0.1042 0.112 Uiso 0.576(10) 1 calc R U P C 1
H27B H 0.3641 0.5130 0.0902 0.112 Uiso 0.576(10) 1 calc R U P C 1
H27C H 0.4379 0.5851 0.1387 0.112 Uiso 0.576(10) 1 calc R U P C 1
C28 C 0.5550(3) 0.7494(3) 0.4180(2) 0.0578(12) Uani 1 1 d . . . . .
H28 H 0.5831 0.6818 0.4372 0.069 Uiso 1 1 calc R U . . .
C29 C 0.6077(4) 0.8128(4) 0.3810(3) 0.0704(15) Uani 1 1 d . . . . .
H29A H 0.6179 0.7711 0.3403 0.106 Uiso 1 1 calc R U . . .
H29B H 0.6593 0.8302 0.4203 0.106 Uiso 1 1 calc R U . . .
H29C H 0.5795 0.8773 0.3588 0.106 Uiso 1 1 calc R U . . .
C30 C 0.5483(6) 0.8110(5) 0.4874(4) 0.116(3) Uani 1 1 d . . . . .
H30A H 0.5403 0.8853 0.4740 0.175 Uiso 1 1 calc R U . . .
H30B H 0.5981 0.8022 0.5311 0.175 Uiso 1 1 calc R U . . .
H30C H 0.5022 0.7849 0.5012 0.175 Uiso 1 1 calc R U . . .
C31 C 0.8050(7) 0.4647(5) 0.2407(7) 0.163(5) Uani 1 1 d . . . . .
H31A H 0.8249 0.4773 0.2963 0.245 Uiso 1 1 calc R U . A 1
H31B H 0.8442 0.4918 0.2176 0.245 Uiso 1 1 calc R U . A 1
H31C H 0.7979 0.3894 0.2310 0.245 Uiso 1 1 calc R U . A 1
C32 C 0.6524(8) 0.4820(8) 0.1026(5) 0.188(7) Uani 1 1 d . . . . .
H32A H 0.6362 0.4097 0.1075 0.282 Uiso 1 1 calc R U . A 1
H32B H 0.6890 0.4835 0.0720 0.282 Uiso 1 1 calc R U . A 1
H32C H 0.6043 0.5241 0.0770 0.282 Uiso 1 1 calc R U . A 1
C33 C 0.7295(4) 0.6742(4) 0.1937(3) 0.0736(15) Uani 1 1 d . . . . .
H33A H 0.6801 0.7152 0.1713 0.110 Uiso 1 1 calc R U . A 1
H33B H 0.7650 0.6827 0.1624 0.110 Uiso 1 1 calc R U . A 1
H33C H 0.7576 0.6985 0.2462 0.110 Uiso 1 1 calc R U . A 1
C35 C 0.0293(2) 0.3705(4) 0.4672(3) 0.098(2) Uani 1 1 d G U . . .
H35 H -0.0278 0.3788 0.4488 0.118 Uiso 1 1 calc R U . . .
C36 C 0.0697(5) 0.3596(5) 0.5456(3) 0.142(3) Uani 1 1 d G U . . .
H36 H 0.0402 0.3605 0.5808 0.170 Uiso 1 1 calc R U . . .
C37 C 0.1532(5) 0.3473(4) 0.5726(3) 0.182(7) Uani 1 1 d G . . . .
H37 H 0.1808 0.3399 0.6262 0.219 Uiso 1 1 calc R U . . .
C38 C 0.1964(2) 0.3460(4) 0.5211(4) 0.169(5) Uani 1 1 d G U . . .
H38 H 0.2534 0.3377 0.5395 0.203 Uiso 1 1 calc R U . . .
C39 C 0.1560(3) 0.3569(3) 0.4426(4) 0.109(3) Uani 1 1 d G U . . .
H39 H 0.1855 0.3560 0.4074 0.131 Uiso 1 1 calc R U . . .
C34 C 0.0725(3) 0.3691(3) 0.4157(2) 0.0741(15) Uani 1 1 d G U . . .
C40 C 0.0332(8) 0.3824(6) 0.3350(4) 0.140(4) Uani 1 1 d . U . . .
H40A H -0.0029 0.3231 0.3149 0.211 Uiso 1 1 calc R U . . .
H40B H 0.0739 0.3859 0.3090 0.211 Uiso 1 1 calc R U . . .
H40C H 0.0017 0.4473 0.3258 0.211 Uiso 1 1 calc R U . . .
C20A C 0.4009(7) 0.6205(10) 0.2329(7) 0.038(3) Uani 0.424(10) 1 d D . P C 2
C21A C 0.3295(7) 0.6746(12) 0.2223(8) 0.044(3) Uani 0.424(10) 1 d . . P C 2
H21A H 0.2837 0.6616 0.1783 0.053 Uiso 0.424(10) 1 calc R U P C 2
C22A C 0.3255(11) 0.7478(17) 0.2763(12) 0.047(5) Uani 0.424(10) 1 d . . P C 2
H22A H 0.2753 0.7810 0.2706 0.057 Uiso 0.424(10) 1 calc R U P C 2
C23A C 0.3905(10) 0.7736(11) 0.3367(9) 0.039(3) Uani 0.424(10) 1 d . . P C 2
H23A H 0.3831 0.8279 0.3691 0.047 Uiso 0.424(10) 1 calc R U P C 2
C25A C 0.4060(7) 0.5393(8) 0.1740(7) 0.046(3) Uani 0.424(10) 1 d . . P C 2
H25A H 0.4524 0.4922 0.2001 0.055 Uiso 0.424(10) 1 calc R U P C 2
C26A C 0.3313(8) 0.4704(9) 0.1412(6) 0.066(4) Uani 0.424(10) 1 d . . P C 2
H26D H 0.3242 0.4266 0.1823 0.099 Uiso 0.424(10) 1 calc R U P C 2
H26E H 0.3383 0.4258 0.1005 0.099 Uiso 0.424(10) 1 calc R U P C 2
H26F H 0.2835 0.5147 0.1198 0.099 Uiso 0.424(10) 1 calc R U P C 2
C27A C 0.4243(9) 0.5912(8) 0.1059(6) 0.056(3) Uani 0.424(10) 1 d . . P C 2
H27D H 0.3802 0.6391 0.0795 0.084 Uiso 0.424(10) 1 calc R U P C 2
H27E H 0.4290 0.5372 0.0697 0.084 Uiso 0.424(10) 1 calc R U P C 2
H27F H 0.4751 0.6302 0.1249 0.084 Uiso 0.424(10) 1 calc R U P C 2

loop_
_atom_site_aniso_label
_atom_site_aniso_U_11
_atom_site_aniso_U_22
_atom_site_aniso_U_33
_atom_site_aniso_U_23
_atom_site_aniso_U_13
_atom_site_aniso_U_12
Al1 0.0316(5) 0.0830(9) 0.0492(6) -0.0419(6) 0.0221(5) -0.0205(5)
Si1 0.212(2) 0.0291(5) 0.1101(12) 0.0021(6) 0.1370(15) 0.0042(8)
I1 0.0310(3) 0.0509(8) 0.0426(5) -0.0111(6) 0.0098(3) -0.0127(3)
I1A 0.0286(3) 0.0517(9) 0.0403(5) -0.0132(6) 0.0108(3) -0.0109(4)
C1 0.0354(16) 0.0430(18) 0.0246(15) -0.0108(13) 0.0082(13) 0.0008(14)
C2 0.0450(19) 0.0389(17) 0.0323(16) 0.0008(13) 0.0213(15) 0.0056(14)
C3 0.080(3) 0.0361(18) 0.060(2) 0.0076(17) 0.052(2) 0.0160(18)
C4 0.117(4) 0.0341(19) 0.059(3) 0.0053(18) 0.064(3) 0.018(2)
C5 0.103(4) 0.0373(19) 0.0349(19) 0.0023(15) 0.032(2) 0.019(2)
C6 0.056(2) 0.0384(18) 0.0311(17) -0.0114(14) 0.0087(16) 0.0091(16)
C7 0.0388(17) 0.0400(17) 0.0355(17) 0.0015(14) 0.0222(14) 0.0015(14)
C8 0.0411(18) 0.0363(17) 0.0428(18) 0.0035(14) 0.0191(15) -0.0025(14)
C9 0.059(2) 0.045(2) 0.044(2) 0.0105(17) 0.0121(18) -0.0059(18)
C10 0.079(3) 0.042(2) 0.051(2) 0.0077(17) 0.027(2) -0.015(2)
C11 0.060(2) 0.053(2) 0.046(2) -0.0053(17) 0.0284(19) -0.0205(19)
C12 0.0440(19) 0.052(2) 0.0384(18) -0.0059(16) 0.0245(16) -0.0075(16)
C13 0.0375(19) 0.0397(18) 0.053(2) 0.0055(16) 0.0140(16) -0.0011(15)
C14 0.048(2) 0.045(2) 0.125(5) -0.004(3) 0.043(3) -0.0036(19)
C15 0.058(3) 0.056(2) 0.054(3) 0.009(2) -0.005(2) -0.012(2)
C16 0.046(2) 0.069(3) 0.0362(19) -0.0104(18) 0.0181(16) -0.0036(19)
C17 0.059(3) 0.087(3) 0.038(2) -0.006(2) 0.0230(19) 0.004(2)
C18 0.052(2) 0.104(4) 0.046(2) -0.030(2) 0.023(2) -0.022(3)
C19 0.0406(19) 0.0309(17) 0.054(2) -0.0028(15) 0.0043(17) 0.0008(14)
C20 0.050(5) 0.036(4) 0.038(5) -0.003(3) 0.016(4) 0.001(3)
C21 0.048(5) 0.048(10) 0.031(8) 0.002(5) 0.007(5) 0.004(6)
C22 0.054(7) 0.042(6) 0.039(6) 0.003(4) 0.008(5) 0.021(5)
C23 0.058(6) 0.035(5) 0.036(5) -0.008(3) 0.017(5) 0.006(4)
C24 0.061(2) 0.0326(17) 0.054(2) 0.0029(15) 0.0372(19) 0.0036(16)
C25 0.054(5) 0.043(4) 0.039(4) -0.007(3) -0.003(4) 0.007(3)
C26 0.057(5) 0.055(5) 0.070(6) -0.005(4) -0.012(4) 0.001(4)
C27 0.105(9) 0.073(6) 0.041(6) -0.023(5) 0.018(6) -0.003(6)
C28 0.095(3) 0.047(2) 0.045(2) -0.0215(18) 0.041(2) -0.030(2)
C29 0.099(4) 0.068(3) 0.056(3) -0.021(2) 0.040(3) -0.043(3)
C30 0.235(9) 0.075(4) 0.080(4) -0.048(3) 0.107(5) -0.074(5)
C31 0.249(11) 0.077(4) 0.276(12) 0.078(6) 0.240(11) 0.074(6)
C32 0.342(16) 0.171(9) 0.129(7) -0.096(6) 0.186(10) -0.151(10)
C33 0.106(4) 0.052(3) 0.084(4) -0.004(2) 0.059(3) -0.003(3)
C35 0.089(4) 0.130(5) 0.100(4) -0.021(4) 0.065(4) -0.032(4)
C36 0.193(8) 0.155(7) 0.096(5) 0.001(5) 0.072(5) -0.061(6)
C37 0.258(16) 0.094(6) 0.105(7) 0.036(5) -0.064(8) -0.029(9)
C38 0.090(5) 0.056(4) 0.299(12) 0.008(6) -0.023(7) 0.002(4)
C39 0.073(4) 0.042(2) 0.241(9) 0.019(4) 0.090(5) 0.006(3)
C34 0.101(4) 0.056(3) 0.086(3) 0.013(3) 0.058(3) 0.020(3)
C40 0.267(11) 0.075(4) 0.075(4) 0.003(3) 0.050(6) 0.051(6)
C20A 0.038(6) 0.038(6) 0.038(6) 0.010(5) 0.011(5) -0.003(4)
C21A 0.039(5) 0.049(7) 0.037(7) 0.018(6) 0.000(5) -0.001(5)
C22A 0.040(7) 0.056(17) 0.044(14) 0.009(9) 0.012(9) 0.009(10)
C23A 0.047(9) 0.037(7) 0.033(7) 0.001(5) 0.013(7) 0.006(6)
C25A 0.059(7) 0.042(5) 0.029(5) -0.006(4) 0.002(5) -0.021(4)
C26A 0.071(8) 0.064(7) 0.045(6) -0.001(5) -0.006(5) -0.032(6)
C27A 0.081(8) 0.046(5) 0.038(5) -0.006(4) 0.014(5) -0.017(5)

loop_
_atom_type_symbol
_atom_type_description
_atom_type_scat_dispersion_real
_atom_type_scat_dispersion_imag
_atom_type_scat_source
C C 0.0181 0.0091 'International Tables Vol C Tables 4.2.6.8 and 6.1.1.4'
H H 0.0000 0.0000 'International Tables Vol C Tables 4.2.6.8 and 6.1.1.4'
Al Al 0.2130 0.2455 'International Tables Vol C Tables 4.2.6.8 and 6.1.1.4'
I I -0.3257 6.8362 'International Tables Vol C Tables 4.2.6.8 and 6.1.1.4'
Si Si 0.2541 0.3302 'International Tables Vol C Tables 4.2.6.8 and 6.1.1.4'

loop_
_exptl_crystal_face_index_h
_exptl_crystal_face_index_k
_exptl_crystal_face_index_l
_exptl_crystal_face_perp_dist
-1.00 -1.00 0.00 0.0870
0.00 1.00 0.00 0.0920
0.00 -1.00 0.00 0.0890
-1.00 -1.00 -1.00 0.0950
0.00 1.00 1.00 0.0720
0.00 -1.00 -1.00 0.0980
1.00 0.00 1.00 0.0470
-1.00 0.00 -1.00 0.0920
1.00 -2.00 0.00 0.0780
-1.00 2.00 0.00 0.0930
-1.00 0.00 1.00 0.0390
1.00 0.00 -1.00 0.0660
2.00 -2.00 1.00 0.0600
2.00 0.00 -1.00 0.0470
2.00 1.00 -2.00 0.0660
-1.00 -1.00 2.00 0.0540

loop_
_geom_angle_atom_site_label_1
_geom_angle_atom_site_label_2
_geom_angle_atom_site_label_3
_geom_angle
_geom_angle_site_symmetry_1
_geom_angle_site_symmetry_3
_geom_angle_publ_flag
I1 Al1 Al1 115.95(7) . 3_666 ?
I1A Al1 Al1 110.22(7) . 3_666 ?
C1 Al1 Al1 130.10(12) . 3_666 ?
C1 Al1 I1 113.72(11) . . ?
C1 Al1 I1A 119.01(11) . . ?
C4 Si1 C31 108.5(3) . . ?
C32 Si1 C4 110.7(4) . . ?
C32 Si1 C31 109.6(6) . . ?
C32 Si1 C33 112.9(4) . . ?
C33 Si1 C4 110.2(2) . . ?
C33 Si1 C31 104.6(4) . . ?
C2 C1 Al1 125.3(3) . . ?
C2 C1 C6 118.0(3) . . ?
C6 C1 Al1 116.6(3) . . ?
C1 C2 C7 123.1(3) . . ?
C3 C2 C1 119.6(3) . . ?
C3 C2 C7 117.2(3) . . ?
C2 C3 H3 118.6 . . ?
C2 C3 C4 122.8(3) . . ?
C4 C3 H3 118.6 . . ?
C3 C4 Si1 121.1(3) . . ?
C5 C4 Si1 122.3(3) . . ?
C5 C4 C3 116.5(4) . . ?
C4 C5 H5 119.0 . . ?
C6 C5 C4 121.9(4) . . ?
C6 C5 H5 119.0 . . ?
C1 C6 C19 119.0(4) . . ?
C5 C6 C1 121.0(3) . . ?
C5 C6 C19 119.7(4) . . ?
C8 C7 C2 120.2(3) . . ?
C8 C7 C12 120.2(3) . . ?
C12 C7 C2 119.4(3) . . ?
C7 C8 C13 122.4(3) . . ?
C9 C8 C7 118.4(3) . . ?
C9 C8 C13 119.2(3) . . ?
C8 C9 H9 119.1 . . ?
C10 C9 C8 121.7(4) . . ?
C10 C9 H9 119.1 . . ?
C9 C10 H10 120.1 . . ?
C11 C10 C9 119.7(4) . . ?
C11 C10 H10 120.1 . . ?
C10 C11 H11 119.4 . . ?
C10 C11 C12 121.2(4) . . ?
C12 C11 H11 119.4 . . ?
C7 C12 C16 121.7(4) . . ?
C11 C12 C7 118.8(4) . . ?
C11 C12 C16 119.5(4) . . ?
C8 C13 H13 108.1 . . ?
C8 C13 C14 110.9(3) . . ?
C8 C13 C15 112.6(3) . . ?
C14 C13 H13 108.1 . . ?
C15 C13 H13 108.1 . . ?
C15 C13 C14 108.9(4) . . ?
C13 C14 H14A 109.5 . . ?
C13 C14 H14B 109.5 . . ?
C13 C14 H14C 109.5 . . ?
H14A C14 H14B 109.5 . . ?
H14A C14 H14C 109.5 . . ?
H14B C14 H14C 109.5 . . ?
C13 C15 H15A 109.5 . . ?
C13 C15 H15B 109.5 . . ?
C13 C15 H15C 109.5 . . ?
H15A C15 H15B 109.5 . . ?
H15A C15 H15C 109.5 . . ?
H15B C15 H15C 109.5 . . ?
C12 C16 H16 108.0 . . ?
C12 C16 C17 110.1(3) . . ?
C12 C16 C18 113.4(4) . . ?
C17 C16 H16 108.0 . . ?
C18 C16 H16 108.0 . . ?
C18 C16 C17 109.3(3) . . ?
C16 C17 H17A 109.5 . . ?
C16 C17 H17B 109.5 . . ?
C16 C17 H17C 109.5 . . ?
H17A C17 H17B 109.5 . . ?
H17A C17 H17C 109.5 . . ?
H17B C17 H17C 109.5 . . ?
C16 C18 H18A 109.5 . . ?
C16 C18 H18B 109.5 . . ?
C16 C18 H18C 109.5 . . ?
H18A C18 H18B 109.5 . . ?
H18A C18 H18C 109.5 . . ?
H18B C18 H18C 109.5 . . ?
C20 C19 C6 127.3(5) . . ?
C24 C19 C6 121.2(3) . . ?
C24 C19 C20 111.0(5) . . ?
C24 C19 C20A 130.6(7) . . ?
C20A C19 C6 107.5(6) . . ?
C19 C20 C25 117.9(7) . . ?
C21 C20 C19 120.6(9) . . ?
C21 C20 C25 121.0(10) . . ?
C20 C21 H21 118.8 . . ?
C22 C21 C20 122.5(13) . . ?
C22 C21 H21 118.8 . . ?
C21 C22 H22 120.1 . . ?
C21 C22 C23 119.8(11) . . ?
C23 C22 H22 120.1 . . ?
C22 C23 H23 122.2 . . ?
C24 C23 C22 115.6(8) . . ?
C24 C23 H23 122.2 . . ?
C19 C24 C28 120.7(4) . . ?
C19 C24 C23A 104.2(7) . . ?
C23 C24 C19 129.3(6) . . ?
C23 C24 C28 109.6(6) . . ?
C28 C24 C23A 135.0(7) . . ?
C20 C25 H25 108.0 . . ?
C20 C25 C26 111.6(8) . . ?
C26 C25 H25 108.0 . . ?
C27 C25 C20 111.0(7) . . ?
C27 C25 H25 108.0 . . ?
C27 C25 C26 110.2(7) . . ?
C25 C26 H26A 109.5 . . ?
C25 C26 H26B 109.5 . . ?
C25 C26 H26C 109.5 . . ?
H26A C26 H26B 109.5 . . ?
H26A C26 H26C 109.5 . . ?
H26B C26 H26C 109.5 . . ?
C25 C27 H27A 109.5 . . ?
C25 C27 H27B 109.5 . . ?
C25 C27 H27C 109.5 . . ?
H27A C27 H27B 109.5 . . ?
H27A C27 H27C 109.5 . . ?
H27B C27 H27C 109.5 . . ?
C24 C28 H28 108.3 . . ?
C24 C28 C29 110.2(4) . . ?
C24 C28 C30 113.2(5) . . ?
C29 C28 H28 108.3 . . ?
C30 C28 H28 108.3 . . ?
C30 C28 C29 108.4(4) . . ?
C28 C29 H29A 109.5 . . ?
C28 C29 H29B 109.5 . . ?
C28 C29 H29C 109.5 . . ?
H29A C29 H29B 109.5 . . ?
H29A C29 H29C 109.5 . . ?
H29B C29 H29C 109.5 . . ?
C28 C30 H30A 109.5 . . ?
C28 C30 H30B 109.5 . . ?
C28 C30 H30C 109.5 . . ?
H30A C30 H30B 109.5 . . ?
H30A C30 H30C 109.5 . . ?
H30B C30 H30C 109.5 . . ?
Si1 C31 H31A 109.5 . . ?
Si1 C31 H31B 109.5 . . ?
Si1 C31 H31C 109.5 . . ?
H31A C31 H31B 109.5 . . ?
H31A C31 H31C 109.5 . . ?
H31B C31 H31C 109.5 . . ?
Si1 C32 H32A 109.5 . . ?
Si1 C32 H32B 109.5 . . ?
Si1 C32 H32C 109.5 . . ?
H32A C32 H32B 109.5 . . ?
H32A C32 H32C 109.5 . . ?
H32B C32 H32C 109.5 . . ?
Si1 C33 H33A 109.5 . . ?
Si1 C33 H33B 109.5 . . ?
Si1 C33 H33C 109.5 . . ?
H33A C33 H33B 109.5 . . ?
H33A C33 H33C 109.5 . . ?
H33B C33 H33C 109.5 . . ?
C36 C35 H35 120.0 . . ?
C36 C35 C34 120.0 . . ?
C34 C35 H35 120.0 . . ?
C35 C36 H36 120.0 . . ?
C37 C36 C35 120.0 . . ?
C37 C36 H36 120.0 . . ?
C36 C37 H37 120.0 . . ?
C38 C37 C36 120.0 . . ?
C38 C37 H37 120.0 . . ?
C37 C38 H38 120.0 . . ?
C37 C38 C39 120.0 . . ?
C39 C38 H38 120.0 . . ?
C38 C39 H39 120.0 . . ?
C38 C39 C34 120.0 . . ?
C34 C39 H39 120.0 . . ?
C35 C34 C40 121.5(6) . . ?
C39 C34 C35 120.0 . . ?
C39 C34 C40 118.5(6) . . ?
C34 C40 H40A 109.5 . . ?
C34 C40 H40B 109.5 . . ?
C34 C40 H40C 109.5 . . ?
H40A C40 H40B 109.5 . . ?
H40A C40 H40C 109.5 . . ?
H40B C40 H40C 109.5 . . ?
C19 C20A C25A 125.1(10) . . ?
C21A C20A C19 114.7(11) . . ?
C21A C20A C25A 120.0(11) . . ?
C20A C21A H21A 120.2 . . ?
C22A C21A C20A 119.6(14) . . ?
C22A C21A H21A 120.2 . . ?
C21A C22A H22A 119.0 . . ?
C23A C22A C21A 122.0(17) . . ?
C23A C22A H22A 119.0 . . ?
C24 C23A H23A 116.4 . . ?
C22A C23A C24 127.1(12) . . ?
C22A C23A H23A 116.4 . . ?
C20A C25A H25A 107.3 . . ?
C20A C25A C26A 115.6(11) . . ?
C20A C25A C27A 111.1(8) . . ?
C26A C25A H25A 107.3 . . ?
C26A C25A C27A 107.8(9) . . ?
C27A C25A H25A 107.3 . . ?
C25A C26A H26D 109.5 . . ?
C25A C26A H26E 109.5 . . ?
C25A C26A H26F 109.5 . . ?
H26D C26A H26E 109.5 . . ?
H26D C26A H26F 109.5 . . ?
H26E C26A H26F 109.5 . . ?
C25A C27A H27D 109.5 . . ?
C25A C27A H27E 109.5 . . ?
C25A C27A H27F 109.5 . . ?
H27D C27A H27E 109.5 . . ?
H27D C27A H27F 109.5 . . ?
H27E C27A H27F 109.5 . . ?

loop_
_geom_bond_atom_site_label_1
_geom_bond_atom_site_label_2
_geom_bond_distance
_geom_bond_site_symmetry_2
_geom_bond_publ_flag
Al1 Al1 2.604(2) 3_666 ?
Al1 I1 2.5087(13) . ?
Al1 I1A 2.5358(14) . ?
Al1 C1 1.954(3) . ?
Si1 C4 1.878(4) . ?
Si1 C31 1.924(10) . ?
Si1 C32 1.785(9) . ?
Si1 C33 1.851(5) . ?
C1 C2 1.409(5) . ?
C1 C6 1.409(5) . ?
C2 C3 1.391(5) . ?
C2 C7 1.507(5) . ?
C3 H3 0.9500 . ?
C3 C4 1.404(5) . ?
C4 C5 1.399(6) . ?
C5 H5 0.9500 . ?
C5 C6 1.383(6) . ?
C6 C19 1.502(5) . ?
C7 C8 1.407(5) . ?
C7 C12 1.415(5) . ?
C8 C9 1.395(5) . ?
C8 C13 1.522(5) . ?
C9 H9 0.9500 . ?
C9 C10 1.377(6) . ?
C10 H10 0.9500 . ?
C10 C11 1.377(7) . ?
C11 H11 0.9500 . ?
C11 C12 1.394(6) . ?
C12 C16 1.519(6) . ?
C13 H13 1.0000 . ?
C13 C14 1.533(6) . ?
C13 C15 1.530(6) . ?
C14 H14A 0.9800 . ?
C14 H14B 0.9800 . ?
C14 H14C 0.9800 . ?
C15 H15A 0.9800 . ?
C15 H15B 0.9800 . ?
C15 H15C 0.9800 . ?
C16 H16 1.0000 . ?
C16 C17 1.544(5) . ?
C16 C18 1.536(6) . ?
C17 H17A 0.9800 . ?
C17 H17B 0.9800 . ?
C17 H17C 0.9800 . ?
C18 H18A 0.9800 . ?
C18 H18B 0.9800 . ?
C18 H18C 0.9800 . ?
C19 C20 1.426(11) . ?
C19 C24 1.406(5) . ?
C19 C20A 1.477(11) . ?
C20 C21 1.375(15) . ?
C20 C25 1.525(11) . ?
C21 H21 0.9500 . ?
C21 C22 1.361(14) . ?
C22 H22 0.9500 . ?
C22 C23 1.388(13) . ?
C23 H23 0.9500 . ?
C23 C24 1.344(11) . ?
C24 C28 1.510(7) . ?
C24 C23A 1.515(16) . ?
C25 H25 1.0000 . ?
C25 C26 1.552(13) . ?
C25 C27 1.515(14) . ?
C26 H26A 0.9800 . ?
C26 H26B 0.9800 . ?
C26 H26C 0.9800 . ?
C27 H27A 0.9800 . ?
C27 H27B 0.9800 . ?
C27 H27C 0.9800 . ?
C28 H28 1.0000 . ?
C28 C29 1.543(6) . ?
C28 C30 1.535(6) . ?
C29 H29A 0.9800 . ?
C29 H29B 0.9800 . ?
C29 H29C 0.9800 . ?
C30 H30A 0.9800 . ?
C30 H30B 0.9800 . ?
C30 H30C 0.9800 . ?
C31 H31A 0.9800 . ?
C31 H31B 0.9800 . ?
C31 H31C 0.9800 . ?
C32 H32A 0.9800 . ?
C32 H32B 0.9800 . ?
C32 H32C 0.9800 . ?
C33 H33A 0.9800 . ?
C33 H33B 0.9800 . ?
C33 H33C 0.9800 . ?
C35 H35 0.9500 . ?
C35 C36 1.3900 . ?
C35 C34 1.3900 . ?
C36 H36 0.9500 . ?
C36 C37 1.3900 . ?
C37 H37 0.9500 . ?
C37 C38 1.3900 . ?
C38 H38 0.9500 . ?
C38 C39 1.3900 . ?
C39 H39 0.9500 . ?
C39 C34 1.3900 . ?
C34 C40 1.426(9) . ?
C40 H40A 0.9800 . ?
C40 H40B 0.9800 . ?
C40 H40C 0.9800 . ?
C20A C21A 1.384(19) . ?
C20A C25A 1.523(17) . ?
C21A H21A 0.9500 . ?
C21A C22A 1.38(2) . ?
C22A H22A 0.9500 . ?
C22A C23A 1.34(2) . ?
C23A H23A 0.9500 . ?
C25A H25A 1.0000 . ?
C25A C26A 1.528(13) . ?
C25A C27A 1.540(15) . ?
C26A H26D 0.9800 . ?
C26A H26E 0.9800 . ?
C26A H26F 0.9800 . ?
C27A H27D 0.9800 . ?
C27A H27E 0.9800 . ?
C27A H27F 0.9800 . ?

loop_
_geom_torsion_atom_site_label_1
_geom_torsion_atom_site_label_2
_geom_torsion_atom_site_label_3
_geom_torsion_atom_site_label_4
_geom_torsion
_geom_torsion_site_symmetry_1
_geom_torsion_site_symmetry_2
_geom_torsion_site_symmetry_3
_geom_torsion_site_symmetry_4
_geom_torsion_publ_flag
Al1 C1 C2 C3 -176.2(3) . . . . ?
Al1 C1 C2 C7 7.9(5) . . . . ?
Al1 C1 C6 C5 174.8(3) . . . . ?
Al1 C1 C6 C19 -10.8(4) . . . . ?
Si1 C4 C5 C6 178.0(4) . . . . ?
C1 C2 C3 C4 0.6(7) . . . . ?
C1 C2 C7 C8 -103.7(4) . . . . ?
C1 C2 C7 C12 82.1(4) . . . . ?
C1 C6 C19 C20 -83.6(7) . . . . ?
C1 C6 C19 C24 87.3(5) . . . . ?
C1 C6 C19 C20A -101.5(6) . . . . ?
C2 C1 C6 C5 -4.1(5) . . . . ?
C2 C1 C6 C19 170.2(3) . . . . ?
C2 C3 C4 Si1 -179.5(4) . . . . ?
C2 C3 C4 C5 -2.5(8) . . . . ?
C2 C7 C8 C9 -173.3(3) . . . . ?
C2 C7 C8 C13 4.1(5) . . . . ?
C2 C7 C12 C11 173.6(3) . . . . ?
C2 C7 C12 C16 -4.1(5) . . . . ?
C3 C2 C7 C8 80.2(5) . . . . ?
C3 C2 C7 C12 -94.0(4) . . . . ?
C3 C4 C5 C6 1.0(8) . . . . ?
C4 C5 C6 C1 2.3(7) . . . . ?
C4 C5 C6 C19 -172.0(4) . . . . ?
C5 C6 C19 C20 90.8(7) . . . . ?
C5 C6 C19 C24 -98.3(5) . . . . ?
C5 C6 C19 C20A 72.9(6) . . . . ?
C6 C1 C2 C3 2.7(5) . . . . ?
C6 C1 C2 C7 -173.3(3) . . . . ?
C6 C19 C20 C21 -176.0(8) . . . . ?
C6 C19 C20 C25 -4.4(11) . . . . ?
C6 C19 C24 C23 177.7(7) . . . . ?
C6 C19 C24 C28 5.9(6) . . . . ?
C6 C19 C24 C23A -176.2(6) . . . . ?
C6 C19 C20A C21A 174.4(8) . . . . ?
C6 C19 C20A C25A -1.3(12) . . . . ?
C7 C2 C3 C4 176.8(4) . . . . ?
C7 C8 C9 C10 0.2(6) . . . . ?
C7 C8 C13 C14 -95.6(4) . . . . ?
C7 C8 C13 C15 142.0(4) . . . . ?
C7 C12 C16 C17 87.8(5) . . . . ?
C7 C12 C16 C18 -149.4(4) . . . . ?
C8 C7 C12 C11 -0.7(5) . . . . ?
C8 C7 C12 C16 -178.4(3) . . . . ?
C8 C9 C10 C11 -1.4(7) . . . . ?
C9 C8 C13 C14 81.8(5) . . . . ?
C9 C8 C13 C15 -40.5(5) . . . . ?
C9 C10 C11 C12 1.7(7) . . . . ?
C10 C11 C12 C7 -0.6(6) . . . . ?
C10 C11 C12 C16 177.2(4) . . . . ?
C11 C12 C16 C17 -89.9(4) . . . . ?
C11 C12 C16 C18 32.8(5) . . . . ?
C12 C7 C8 C9 0.9(5) . . . . ?
C12 C7 C8 C13 178.3(3) . . . . ?
C13 C8 C9 C10 -177.4(4) . . . . ?
C19 C20 C21 C22 -8.2(19) . . . . ?
C19 C20 C25 C26 152.4(8) . . . . ?
C19 C20 C25 C27 -84.3(10) . . . . ?
C19 C24 C28 C29 79.5(5) . . . . ?
C19 C24 C28 C30 -158.9(4) . . . . ?
C19 C24 C23A C22A -4.7(15) . . . . ?
C19 C20A C21A C22A 3.8(18) . . . . ?
C19 C20A C25A C26A 135.7(10) . . . . ?
C19 C20A C25A C27A -101.1(12) . . . . ?
C20 C19 C24 C23 -10.0(9) . . . . ?
C20 C19 C24 C28 178.1(5) . . . . ?
C20 C21 C22 C23 0(2) . . . . ?
C21 C20 C25 C26 -36.0(13) . . . . ?
C21 C20 C25 C27 87.4(12) . . . . ?
C21 C22 C23 C24 3.5(17) . . . . ?
C22 C23 C24 C19 2.4(12) . . . . ?
C22 C23 C24 C28 174.9(8) . . . . ?
C23 C24 C28 C29 -93.7(6) . . . . ?
C23 C24 C28 C30 27.8(7) . . . . ?
C24 C19 C20 C21 12.3(11) . . . . ?
C24 C19 C20 C25 -176.0(6) . . . . ?
C24 C19 C20A C21A -15.5(13) . . . . ?
C24 C19 C20A C25A 168.8(8) . . . . ?
C25 C20 C21 C22 -179.7(12) . . . . ?
C28 C24 C23A C22A 172.7(12) . . . . ?
C31 Si1 C4 C3 -31.3(6) . . . . ?
C31 Si1 C4 C5 151.9(5) . . . . ?
C32 Si1 C4 C3 89.1(7) . . . . ?
C32 Si1 C4 C5 -87.8(7) . . . . ?
C33 Si1 C4 C3 -145.3(5) . . . . ?
C33 Si1 C4 C5 37.9(6) . . . . ?
C35 C36 C37 C38 0.0 . . . . ?
C36 C35 C34 C39 0.0 . . . . ?
C36 C35 C34 C40 -178.6(5) . . . . ?
C36 C37 C38 C39 0.0 . . . . ?
C37 C38 C39 C34 0.0 . . . . ?
C38 C39 C34 C35 0.0 . . . . ?
C38 C39 C34 C40 178.6(5) . . . . ?
C34 C35 C36 C37 0.0 . . . . ?
C20A C19 C24 C28 -163.1(7) . . . . ?
C20A C19 C24 C23A 14.8(9) . . . . ?
C20A C21A C22A C23A 4(3) . . . . ?
C21A C20A C25A C26A -39.8(15) . . . . ?
C21A C20A C25A C27A 83.4(13) . . . . ?
C21A C22A C23A C24 -4(3) . . . . ?
C23A C24 C28 C29 -97.6(8) . . . . ?
C23A C24 C28 C30 24.0(9) . . . . ?
C25A C20A C21A C22A 179.7(13) . . . . ?
